data_4508034
loop_
_publ_author_name
'Bhattacharya, Suman'
'Saraswatula, Viswanadha G.'
'Saha, Binoy K.'

_publ_section_title
;
 Thermal Expansion in Alkane Diacids---Another Property Showing
 Alternation in an Odd--Even Series
;
_journal_issue 8
_journal_name_full 'Crystal Growth &amp; Design'
_journal_page_first 3651
_journal_paper_doi 10.1021/cg400668w
_journal_volume 13
_journal_year 2013
_chemical_formula_moiety 'C10 H18 O4'
_chemical_formula_sum 'C10 H18 O4'
_chemical_formula_weight 202.24
_chemical_name_common C10-140
_chemical_name_systematic '1,10-Decanedioic acid'
_space_group_crystal_system monoclinic
_space_group_IT_number 14
_space_group_name_Hall '-P 2ybc'
_space_group_name_H-M_alt 'P 1 21/c 1'
_symmetry_space_group_name_Hall '-P 2ybc'
_symmetry_space_group_name_H-M 'P 1 21/c 1'
_atom_sites_solution_hydrogens geom
_atom_sites_solution_primary direct
_atom_sites_solution_secondary difmap
_audit_creation_date 2012-11-27
_audit_creation_method
;
  Olex2 1.2
  (compiled 2012.05.09 svn.r2324, GUI svn.r4230)
;
_cell_angle_alpha 90.00
_cell_angle_beta 133.75(2)
_cell_angle_gamma 90.00
_cell_formula_units_Z 2
_cell_length_a 15.087(2)
_cell_length_b 5.0117(3)
_cell_length_c 9.8394(13)
_cell_measurement_reflns_used 1064
_cell_measurement_temperature 140(2)
_cell_measurement_theta_max 29.0562
_cell_measurement_theta_min 4.0579
_cell_volume 537.4(2)
_computing_cell_refinement
;
CrysAlisPro, Agilent Technologies,
Version 1.171.36.21 (release 14-08-2012 CrysAlis171 .NET)
(compiled Sep 14 2012,17:21:16)
;
_computing_data_collection
;
CrysAlisPro, Agilent Technologies,
Version 1.171.36.21 (release 14-08-2012 CrysAlis171 .NET)
(compiled Sep 14 2012,17:21:16)
;
_computing_data_reduction
;
CrysAlisPro, Agilent Technologies,
Version 1.171.36.21 (release 14-08-2012 CrysAlis171 .NET)
(compiled Sep 14 2012,17:21:16)
;
_computing_molecular_graphics
;
O. V. Dolomanov, L. J. Bourhis, R. J. Gildea, J. A. K. Howard and H. Puschmann,
OLEX2: a complete structure solution, refinement and analysis program.
J. Appl. Cryst. (2009). 42, 339-341.
;
_computing_publication_material
;
O. V. Dolomanov, L. J. Bourhis, R. J. Gildea, J. A. K. Howard and H. Puschmann,
OLEX2: a complete structure solution, refinement and analysis program.
J. Appl. Cryst. (2009). 42, 339-341.
;
_computing_structure_refinement
;
SHELXL, G.M. Sheldrick, Acta Cryst.
(2008). A64, 112-122
;
_computing_structure_solution
;
SHELXS, G.M. Sheldrick, Acta Cryst.
(2008). A64, 112-122
;
_diffrn_ambient_temperature 140(2)
_diffrn_detector_area_resol_mean 15.9821
_diffrn_measured_fraction_theta_full 0.9846
_diffrn_measured_fraction_theta_max 0.8618
_diffrn_measurement_details
;
  1 omega  -63.00  -36.00   1.0000   10.0000
omega____ theta____ kappa____ phi______ frames
    -      -17.3397  107.0000  157.0000 27

  2 omega  -85.00   24.00   1.0000   10.0000
omega____ theta____ kappa____ phi______ frames
    -      -17.3397  -20.0000 -165.0000 109

  3 omega  -39.00   46.00   1.0000   10.0000
omega____ theta____ kappa____ phi______ frames
    -      -17.3397   37.0000   30.0000 85

  4 omega  -90.00  -30.00   1.0000   10.0000
omega____ theta____ kappa____ phi______ frames
    -      -17.3397  -37.0000    0.0000 60
;
_diffrn_measurement_device_type 'Xcalibur, Eos'
_diffrn_measurement_method '\w scans'
_diffrn_orient_matrix_UB_11 0.0200049000
_diffrn_orient_matrix_UB_12 -0.0049553000
_diffrn_orient_matrix_UB_13 -0.0473314000
_diffrn_orient_matrix_UB_21 -0.0599297000
_diffrn_orient_matrix_UB_22 -0.0372539000
_diffrn_orient_matrix_UB_23 -0.0843149000
_diffrn_orient_matrix_UB_31 -0.0156304000
_diffrn_orient_matrix_UB_32 0.1364585000
_diffrn_orient_matrix_UB_33 -0.0247300000
_diffrn_radiation_monochromator graphite
_diffrn_radiation_type 'Mo K\a'
_diffrn_radiation_wavelength 0.7107
_diffrn_reflns_av_R_equivalents 0.0204
_diffrn_reflns_av_unetI/netI 0.0258
_diffrn_reflns_limit_h_max 20
_diffrn_reflns_limit_h_min -19
_diffrn_reflns_limit_k_max 6
_diffrn_reflns_limit_k_min -5
_diffrn_reflns_limit_l_max 12
_diffrn_reflns_limit_l_min -12
_diffrn_reflns_number 2798
_diffrn_reflns_theta_full 25.00
_diffrn_reflns_theta_max 29.12
_diffrn_reflns_theta_min 4.48
_diffrn_source 'Enhance (Mo) X-ray Source'
_exptl_absorpt_coefficient_mu 0.095
_exptl_absorpt_correction_T_max 1.00000
_exptl_absorpt_correction_T_min 0.93211
_exptl_absorpt_correction_type multi-scan
_exptl_absorpt_process_details
;
CrysAlisPro, Agilent Technologies,
Version 1.171.36.21 (release 14-08-2012 CrysAlis171 .NET)
(compiled Sep 14 2012,17:21:16)
Empirical absorption correction using spherical harmonics,
 implemented in SCALE3 ABSPACK scaling algorithm.
;
_exptl_crystal_colour colourless
_exptl_crystal_density_diffrn 1.250
_exptl_crystal_density_method 'not measured'
_exptl_crystal_description plate
_exptl_crystal_F_000 220
_exptl_crystal_size_max 0.44
_exptl_crystal_size_mid 0.38
_exptl_crystal_size_min 0.14
_refine_diff_density_max 0.234
_refine_diff_density_min -0.184
_refine_diff_density_rms 0.039
_refine_ls_extinction_method none
_refine_ls_goodness_of_fit_ref 1.079
_refine_ls_hydrogen_treatment mixed
_refine_ls_matrix_type full
_refine_ls_number_parameters 68
_refine_ls_number_reflns 1236
_refine_ls_number_restraints 0
_refine_ls_restrained_S_all 1.079
_refine_ls_R_factor_all 0.0478
_refine_ls_R_factor_gt 0.0377
_refine_ls_shift/su_max 0.000
_refine_ls_shift/su_mean 0.000
_refine_ls_structure_factor_coef Fsqd
_refine_ls_weighting_details 'calc w=1/[\s^2^(Fo^2^)+(0.0478P)^2^+0.1357P] where P=(Fo^2^+2Fc^2^)/3'
_refine_ls_weighting_scheme calc
_refine_ls_wR_factor_gt 0.0993
_refine_ls_wR_factor_ref 0.1051
_reflns_number_gt 1027
_reflns_number_total 1236
_reflns_threshold_expression >2sigma(I)
_cod_data_source_file cg400668w_si_002.cif
_cod_data_source_block C10-140
_cod_database_code 4508034

loop_
_space_group_symop_id
_space_group_symop_operation_xyz
1 'x, y, z'
2 '-x, y+1/2, -z+1/2'
3 '-x, -y, -z'
4 'x, -y-1/2, z-1/2'

loop_
_atom_site_label
_atom_site_type_symbol
_atom_site_fract_x
_atom_site_fract_y
_atom_site_fract_z
_atom_site_U_iso_or_equiv
_atom_site_adp_type
_atom_site_occupancy
_atom_site_symmetry_multiplicity
_atom_site_calc_flag
_atom_site_refinement_flags
C1 C 0.39566(10) 0.5999(2) 0.03798(16) 0.0218(3) Uani 1 1 d .
O1 O 0.37057(8) 0.40108(18) -0.05641(12) 0.0288(3) Uani 1 1 d .
O2 O 0.48937(8) 0.75465(19) 0.11186(13) 0.0306(3) Uani 1 1 d .
C3 C 0.21165(11) 0.5134(2) -0.00323(17) 0.0242(3) Uani 1 1 d .
H3A H 0.2400 0.3322 0.0416 0.029 Uiso 1 1 calc R
H3B H 0.1549 0.5113 -0.1394 0.029 Uiso 1 1 calc R
C5 C 0.03190(11) 0.4523(3) -0.03045(19) 0.0280(3) Uani 1 1 d .
H5A H 0.0549 0.2667 0.0056 0.034 Uiso 1 1 calc R
H5B H -0.0258 0.4615 -0.1665 0.034 Uiso 1 1 calc R
C2 C 0.32040(11) 0.6897(3) 0.07722(17) 0.0243(3) Uani 1 1 d .
H2A H 0.2904 0.8683 0.0270 0.029 Uiso 1 1 calc R
H2B H 0.3735 0.7002 0.2125 0.029 Uiso 1 1 calc R
C4 C 0.14537(11) 0.6113(3) 0.05297(18) 0.0277(3) Uani 1 1 d .
H4A H 0.2020 0.6058 0.1890 0.033 Uiso 1 1 calc R
H4B H 0.1219 0.7960 0.0144 0.033 Uiso 1 1 calc R
H2 H 0.540(2) 0.685(5) 0.095(3) 0.093(8) Uiso 1 1 d .

loop_
_atom_site_aniso_label
_atom_site_aniso_U_11
_atom_site_aniso_U_22
_atom_site_aniso_U_33
_atom_site_aniso_U_23
_atom_site_aniso_U_13
_atom_site_aniso_U_12
C1 0.0205(6) 0.0250(6) 0.0236(5) 0.0021(5) 0.0166(5) 0.0027(5)
O1 0.0276(5) 0.0318(5) 0.0362(5) -0.0083(4) 0.0256(4) -0.0024(4)
O2 0.0293(5) 0.0334(5) 0.0421(5) -0.0098(4) 0.0296(5) -0.0063(4)
C3 0.0233(6) 0.0258(6) 0.0312(6) -0.0024(5) 0.0218(5) 0.0012(5)
C5 0.0270(6) 0.0287(7) 0.0390(7) -0.0066(5) 0.0268(6) -0.0028(5)
C2 0.0245(6) 0.0259(6) 0.0307(6) -0.0024(5) 0.0223(5) 0.0012(5)
C4 0.0274(6) 0.0293(7) 0.0385(7) -0.0075(5) 0.0274(6) -0.0032(5)

loop_
_atom_type_symbol
_atom_type_description
_atom_type_scat_dispersion_real
_atom_type_scat_dispersion_imag
_atom_type_scat_source
C C 0.0033 0.0016 'International Tables Vol C Tables 4.2.6.8 and 6.1.1.4'
H H 0.0000 0.0000 'International Tables Vol C Tables 4.2.6.8 and 6.1.1.4'
O O 0.0106 0.0060 'International Tables Vol C Tables 4.2.6.8 and 6.1.1.4'

loop_
_geom_angle_atom_site_label_1
_geom_angle_atom_site_label_2
_geom_angle_atom_site_label_3
_geom_angle
_geom_angle_site_symmetry_1
_geom_angle_site_symmetry_3
O1 C1 O2 123.41(11) . .
O1 C1 C2 123.06(11) . .
O2 C1 C2 113.53(10) . .
C1 O2 H2 111.8(14) . .
H3A C3 H3B 108.0 . .
C2 C3 H3A 109.3 . .
C2 C3 H3B 109.3 . .
C2 C3 C4 111.61(10) . .
C4 C3 H3A 109.3 . .
C4 C3 H3B 109.3 . .
C5 C5 H5A 108.7 3_565 .
C5 C5 H5B 108.7 3_565 .
H5A C5 H5B 107.6 . .
C4 C5 C5 114.02(13) . 3_565
C4 C5 H5A 108.7 . .
C4 C5 H5B 108.7 . .
C1 C2 C3 115.40(10) . .
C1 C2 H2A 108.4 . .
C1 C2 H2B 108.4 . .
C3 C2 H2A 108.4 . .
C3 C2 H2B 108.4 . .
H2A C2 H2B 107.5 . .
C3 C4 H4A 108.6 . .
C3 C4 H4B 108.6 . .
C5 C4 C3 114.47(10) . .
C5 C4 H4A 108.6 . .
C5 C4 H4B 108.6 . .
H4A C4 H4B 107.6 . .

loop_
_geom_bond_atom_site_label_1
_geom_bond_atom_site_label_2
_geom_bond_distance
_geom_bond_site_symmetry_2
C1 O1 1.2297(14) .
C1 O2 1.3068(15) .
C1 C2 1.4992(16) .
O2 H2 0.95(3) .
C3 H3A 0.9700 .
C3 H3B 0.9700 .
C3 C2 1.5176(17) .
C3 C4 1.5203(16) .
C5 C5 1.520(2) 3_565
C5 H5A 0.9700 .
C5 H5B 0.9700 .
C5 C4 1.5151(17) .
C2 H2A 0.9700 .
C2 H2B 0.9700 .
C4 H4A 0.9700 .
C4 H4B 0.9700 .

loop_
_geom_torsion_atom_site_label_1
_geom_torsion_atom_site_label_2
_geom_torsion_atom_site_label_3
_geom_torsion_atom_site_label_4
_geom_torsion
_geom_torsion_site_symmetry_1
O1 C1 C2 C3 1.68(17) .
O2 C1 C2 C3 -179.06(10) .
C5 C5 C4 C3 178.60(14) 3_565
C2 C3 C4 C5 177.14(11) .
C4 C3 C2 C1 176.76(10) .
